data_7037667
loop_
_publ_author_name
'Lago, Ana Bel\'en'
'Pino-Cuevas, Arantxa'
'Carballo, Rosa'
'V\'azquez-L\'opez, Ezequiel M'

_publ_section_title
;
 A new metal-organic polymeric system capable of stimuli-responsive
 controlled release of the drug ibuprofen.
;
_journal_issue 4
_journal_name_full 'Dalton transactions (Cambridge, England : 2003)'
_journal_page_first 1614
_journal_page_last 1621
_journal_paper_doi 10.1039/c5dt04031k
_journal_volume 45
_journal_year 2016
_chemical_formula_sum 'C22 H20 Cl2 N4 S4 Zn'
_chemical_formula_weight 604.93
_chemical_name_systematic
; 
 ? 
;
_space_group_crystal_system monoclinic
_space_group_IT_number 4
_space_group_name_Hall 'P 2yb'
_space_group_name_H-M_alt 'P 1 21 1'
_symmetry_space_group_name_Hall 'P 2yb'
_symmetry_space_group_name_H-M 'P 1 21 1'
_atom_sites_solution_hydrogens geom
_audit_creation_method SHELXL-2013
_audit_update_record
;
2015-09-07 deposited with the CCDC.
2015-12-11 downloaded from the CCDC.
;
_cell_angle_alpha 90
_cell_angle_beta 102.3633(14)
_cell_angle_gamma 90
_cell_formula_units_Z 2
_cell_length_a 8.1234(4)
_cell_length_b 10.1959(5)
_cell_length_c 15.7514(8)
_cell_measurement_reflns_used 9942
_cell_measurement_temperature 296(2)
_cell_measurement_theta_max 68.28
_cell_measurement_theta_min 2.87
_cell_volume 1274.36(11)
_computing_cell_refinement 'Bruker SAINT'
_computing_data_collection 'Bruker APEX2'
_computing_data_reduction 'Bruker SAINT'
_computing_structure_refinement 'SHELXL-2013 (Sheldrick, 2013)'
_diffrn_ambient_temperature 296(2)
_diffrn_measured_fraction_theta_full 0.996
_diffrn_measured_fraction_theta_max 0.991
_diffrn_measurement_device_type 'Bruker CCD Smart 6000'
_diffrn_measurement_method '\f and \w scans'
_diffrn_radiation_type CuK\a
_diffrn_radiation_wavelength 1.54178
_diffrn_reflns_av_R_equivalents 0.0485
_diffrn_reflns_av_unetI/netI 0.0376
_diffrn_reflns_laue_measured_fraction_full 0.996
_diffrn_reflns_laue_measured_fraction_max 0.991
_diffrn_reflns_limit_h_max 9
_diffrn_reflns_limit_h_min -9
_diffrn_reflns_limit_k_max 12
_diffrn_reflns_limit_k_min -11
_diffrn_reflns_limit_l_max 18
_diffrn_reflns_limit_l_min -18
_diffrn_reflns_number 20644
_diffrn_reflns_point_group_measured_fraction_full 0.997
_diffrn_reflns_point_group_measured_fraction_max 0.992
_diffrn_reflns_theta_full 67.679
_diffrn_reflns_theta_max 68.339
_diffrn_reflns_theta_min 2.872
_exptl_absorpt_coefficient_mu 6.487
_exptl_absorpt_correction_T_max 0.7531
_exptl_absorpt_correction_T_min 0.4079
_exptl_absorpt_correction_type multi-scan
_exptl_absorpt_process_details 'SADABS V2014/5 (Bruker AXS Inc.)'
_exptl_crystal_colour colourless
_exptl_crystal_density_diffrn 1.576
_exptl_crystal_density_method 'not measured'
_exptl_crystal_description plate
_exptl_crystal_F_000 616
_exptl_crystal_size_max 0.216
_exptl_crystal_size_mid 0.121
_exptl_crystal_size_min 0.047
_refine_diff_density_max 0.689
_refine_diff_density_min -0.313
_refine_diff_density_rms 0.059
_refine_ls_abs_structure_details
; 
 Refined as an inversion twin. 
;
_refine_ls_abs_structure_Flack 0.00(3)
_refine_ls_extinction_method none
_refine_ls_goodness_of_fit_ref 1.080
_refine_ls_hydrogen_treatment constr
_refine_ls_matrix_type full
_refine_ls_number_parameters 299
_refine_ls_number_reflns 4588
_refine_ls_number_restraints 1
_refine_ls_restrained_S_all 1.080
_refine_ls_R_factor_all 0.0445
_refine_ls_R_factor_gt 0.0439
_refine_ls_shift/su_max 0.000
_refine_ls_shift/su_mean 0.000
_refine_ls_structure_factor_coef Fsqd
_refine_ls_weighting_details 'w=1/[\s^2^(Fo^2^)+(0.0950P)^2^+0.0649P] where P=(Fo^2^+2Fc^2^)/3'
_refine_ls_weighting_scheme calc
_refine_ls_wR_factor_gt 0.1185
_refine_ls_wR_factor_ref 0.1192
_reflns_Friedel_coverage 0.887
_reflns_friedel_fraction_full 0.999
_reflns_friedel_fraction_max 0.993
_reflns_number_gt 4465
_reflns_number_total 4588
_reflns_threshold_expression 'I > 2\s(I)'
_cod_data_source_file c5dt04031k2.cif
_cod_data_source_block 5
_cod_depositor_comments 'Adding full bibliography for 7037664--7037668.cif.'
_cod_database_code 7037667
_shelx_space_group_comment
; 
The symmetry employed for this shelxl refinement is uniquely defined 
by the following loop, which should always be used as a source of 
symmetry information in preference to the above space-group names. 
They are only intended as comments. 
;
_shelx_estimated_absorpt_t_min 0.335
_shelx_estimated_absorpt_t_max 0.750
_shelxl_version_number 2013-3

loop_
_space_group_symop_operation_xyz
'x, y, z'
'-x, y+1/2, -z'

loop_
_atom_site_label
_atom_site_type_symbol
_atom_site_fract_x
_atom_site_fract_y
_atom_site_fract_z
_atom_site_U_iso_or_equiv
_atom_site_adp_type
_atom_site_occupancy
_atom_site_site_symmetry_order
_atom_site_calc_flag
_atom_site_refinement_flags_posn
_atom_site_refinement_flags_adp
Zn1 Zn 1.35768(7) 0.33818(5) 0.84075(4) 0.0407(2) Uani 1 1 d . .
Cl2 Cl 1.56370(15) 0.33743(18) 0.96019(8) 0.0594(4) Uani 1 1 d . .
S1 S 0.62638(18) -0.08223(13) 0.73815(9) 0.0488(3) Uani 1 1 d . .
S3 S 1.14759(19) 0.94511(12) 0.72595(9) 0.0503(3) Uani 1 1 d . .
S2 S 0.78675(17) -0.06069(14) 0.93159(8) 0.0496(3) Uani 1 1 d . .
Cl1 Cl 1.4205(2) 0.24577(14) 0.72323(9) 0.0570(3) Uani 1 1 d . .
S4 S 1.0255(2) 0.90872(15) 0.53003(9) 0.0559(4) Uani 1 1 d . .
N3 N 1.2761(5) 0.5232(4) 0.8018(3) 0.0413(9) Uani 1 1 d . .
C1 C 0.5984(7) -0.0471(6) 0.8463(4) 0.0508(12) Uani 1 1 d . .
H1A H 0.5141 -0.1066 0.8595 0.061 Uiso 1 1 calc R U
H1B H 0.5546 0.0412 0.8470 0.061 Uiso 1 1 calc R U
N2 N 1.1680(5) 0.2315(4) 0.8736(3) 0.0394(8) Uani 1 1 d . .
C9 C 0.9235(7) 0.0579(5) 0.9057(3) 0.0400(10) Uani 1 1 d . .
C4 C 0.6974(6) -0.2450(5) 0.7414(3) 0.0409(10) Uani 1 1 d . .
C15 C 1.1945(6) 0.7806(5) 0.7483(3) 0.0408(10) Uani 1 1 d . .
C14 C 1.2442(7) 0.6903(5) 0.6935(3) 0.0469(11) Uani 1 1 d . .
H14 H 1.2510 0.7143 0.6374 0.056 Uiso 1 1 calc R U
C11 C 1.2077(6) 0.1357(5) 0.9336(3) 0.0436(11) Uani 1 1 d . .
H11 H 1.3185 0.1286 0.9645 0.052 Uiso 1 1 calc R U
C8 C 0.8812(7) 0.1580(6) 0.8450(3) 0.0448(11) Uani 1 1 d . .
H8 H 0.7706 0.1687 0.8145 0.054 Uiso 1 1 calc R U
C20 C 0.8457(9) 1.1203(6) 0.5785(4) 0.0579(14) Uani 1 1 d . .
H20 H 0.9455 1.1562 0.6100 0.069 Uiso 1 1 calc R U
C7 C 1.0070(6) 0.2413(5) 0.8311(3) 0.0427(10) Uani 1 1 d . .
H7 H 0.9784 0.3076 0.7900 0.051 Uiso 1 1 calc R U
N1 N 0.8145(7) -0.5021(5) 0.7304(4) 0.0589(12) Uani 1 1 d . .
C19 C 0.8463(8) 1.0037(6) 0.5353(3) 0.0489(12) Uani 1 1 d . .
C5 C 0.6884(8) -0.3380(6) 0.8051(4) 0.0513(12) Uani 1 1 d . .
H5 H 0.6428 -0.3165 0.8526 0.062 Uiso 1 1 calc R U
C17 C 1.2284(8) 0.6104(6) 0.8551(4) 0.0505(12) Uani 1 1 d . .
H17 H 1.2239 0.5839 0.9111 0.061 Uiso 1 1 calc R U
C12 C 1.1863(8) 0.9704(6) 0.6180(4) 0.0543(13) Uani 1 1 d . .
H12A H 1.1990 1.0637 0.6093 0.065 Uiso 1 1 calc R U
H12B H 1.2924 0.9288 0.6151 0.065 Uiso 1 1 calc R U
C10 C 1.0910(7) 0.0487(5) 0.9505(3) 0.0437(10) Uani 1 1 d . .
H10 H 1.1231 -0.0167 0.9918 0.052 Uiso 1 1 calc R U
C13 C 1.2839(7) 0.5641(6) 0.7225(3) 0.0476(11) Uani 1 1 d . .
H13 H 1.3178 0.5047 0.6848 0.057 Uiso 1 1 calc R U
C18 C 0.6919(9) 0.9542(7) 0.4905(4) 0.0628(15) Uani 1 1 d . .
H18 H 0.6851 0.8740 0.4618 0.075 Uiso 1 1 calc R U
C6 C 0.7489(9) -0.4631(6) 0.7960(4) 0.0601(15) Uani 1 1 d . .
H6 H 0.7428 -0.5240 0.8392 0.072 Uiso 1 1 calc R U
C2 C 0.8223(8) -0.4118(7) 0.6699(4) 0.0552(13) Uani 1 1 d . .
H2 H 0.8689 -0.4362 0.6232 0.066 Uiso 1 1 calc R U
C16 C 1.1859(8) 0.7371(6) 0.8310(3) 0.0510(12) Uani 1 1 d . .
H16 H 1.1514 0.7940 0.8699 0.061 Uiso 1 1 calc R U
C3 C 0.7658(7) -0.2855(6) 0.6725(3) 0.0502(12) Uani 1 1 d . .
H3 H 0.7735 -0.2272 0.6281 0.060 Uiso 1 1 calc R U
N4 N 0.5461(10) 1.1404(9) 0.5296(5) 0.088(2) Uani 1 1 d . .
C23 C 0.5502(10) 1.0282(11) 0.4901(5) 0.081(2) Uani 1 1 d . .
H23 H 0.4482 0.9954 0.4590 0.098 Uiso 1 1 calc R U
C21 C 0.6947(11) 1.1829(8) 0.5742(5) 0.0742(19) Uani 1 1 d . .
H21 H 0.6962 1.2611 0.6047 0.089 Uiso 1 1 calc R U

loop_
_atom_site_aniso_label
_atom_site_aniso_U_11
_atom_site_aniso_U_22
_atom_site_aniso_U_33
_atom_site_aniso_U_23
_atom_site_aniso_U_13
_atom_site_aniso_U_12
Zn1 0.0410(3) 0.0325(3) 0.0465(3) 0.0017(2) 0.0044(2) -0.0013(2)
Cl2 0.0443(6) 0.0731(9) 0.0538(7) 0.0040(7) -0.0051(5) -0.0087(7)
S1 0.0527(7) 0.0398(6) 0.0502(6) 0.0059(5) 0.0032(5) 0.0025(5)
S3 0.0634(8) 0.0343(6) 0.0494(6) 0.0020(5) 0.0035(5) 0.0065(5)
S2 0.0528(7) 0.0479(7) 0.0468(6) 0.0041(5) 0.0080(5) -0.0122(6)
Cl1 0.0751(9) 0.0413(6) 0.0575(7) -0.0043(5) 0.0204(6) 0.0033(6)
S4 0.0665(8) 0.0529(8) 0.0475(7) 0.0013(5) 0.0105(6) 0.0102(6)
N3 0.043(2) 0.033(2) 0.046(2) 0.0008(16) 0.0054(16) 0.0017(16)
C1 0.043(3) 0.046(3) 0.064(3) -0.003(2) 0.013(2) -0.001(2)
N2 0.0381(19) 0.0320(19) 0.045(2) 0.0022(16) 0.0027(16) -0.0008(15)
C9 0.047(2) 0.033(2) 0.040(2) -0.0030(17) 0.0088(19) -0.0035(19)
C4 0.036(2) 0.038(2) 0.044(2) 0.0003(19) -0.0031(18) -0.0040(19)
C15 0.037(2) 0.038(2) 0.044(2) 0.0013(19) 0.0007(18) 0.0010(18)
C14 0.061(3) 0.039(3) 0.040(2) 0.0058(19) 0.010(2) 0.007(2)
C11 0.041(3) 0.042(3) 0.043(2) 0.0001(19) -0.001(2) 0.0027(19)
C8 0.037(2) 0.039(3) 0.055(3) 0.002(2) 0.002(2) 0.0045(19)
C20 0.067(4) 0.052(3) 0.052(3) 0.006(2) 0.007(3) 0.005(3)
C7 0.043(2) 0.030(2) 0.051(3) 0.0079(19) 0.003(2) 0.0037(19)
N1 0.063(3) 0.046(3) 0.062(3) 0.004(2) 0.001(2) 0.007(2)
C19 0.059(3) 0.050(3) 0.037(2) 0.009(2) 0.009(2) 0.004(2)
C5 0.056(3) 0.048(3) 0.050(3) 0.004(2) 0.011(2) -0.003(2)
C17 0.069(3) 0.043(3) 0.040(2) 0.005(2) 0.013(2) 0.004(2)
C12 0.052(3) 0.049(3) 0.062(3) 0.013(2) 0.012(2) 0.001(2)
C10 0.049(3) 0.040(2) 0.038(2) 0.0084(19) 0.0001(19) 0.002(2)
C13 0.060(3) 0.040(3) 0.042(2) -0.0014(19) 0.008(2) 0.008(2)
C18 0.071(4) 0.067(4) 0.044(3) 0.005(3) -0.002(2) -0.002(3)
C6 0.066(4) 0.042(3) 0.067(3) 0.017(3) 0.004(3) 0.002(3)
C2 0.052(3) 0.056(4) 0.057(3) -0.005(3) 0.012(2) 0.002(3)
C16 0.074(4) 0.037(3) 0.041(2) -0.003(2) 0.011(2) 0.007(2)
C3 0.054(3) 0.053(3) 0.041(2) 0.004(2) 0.003(2) -0.004(2)
N4 0.082(4) 0.106(6) 0.074(4) 0.010(4) 0.009(3) 0.034(4)
C23 0.061(4) 0.104(7) 0.069(4) 0.012(4) -0.008(3) 0.006(4)
C21 0.092(5) 0.061(4) 0.069(4) 0.003(3) 0.017(4) 0.022(4)

loop_
_atom_type_symbol
_atom_type_description
_atom_type_scat_dispersion_real
_atom_type_scat_dispersion_imag
_atom_type_scat_source
C C 0.0181 0.0091 'International Tables Vol C Tables 4.2.6.8 and 6.1.1.4'
H H 0.0000 0.0000 'International Tables Vol C Tables 4.2.6.8 and 6.1.1.4'
N N 0.0311 0.0180 'International Tables Vol C Tables 4.2.6.8 and 6.1.1.4'
S S 0.3331 0.5567 'International Tables Vol C Tables 4.2.6.8 and 6.1.1.4'
Cl Cl 0.3639 0.7018 'International Tables Vol C Tables 4.2.6.8 and 6.1.1.4'
Zn Zn -1.5491 0.6778 'International Tables Vol C Tables 4.2.6.8 and 6.1.1.4'

loop_
_geom_angle_atom_site_label_1
_geom_angle_atom_site_label_2
_geom_angle_atom_site_label_3
_geom_angle
N2 Zn1 N3 110.70(17)
N2 Zn1 Cl1 107.73(12)
N3 Zn1 Cl1 104.89(13)
N2 Zn1 Cl2 104.74(12)
N3 Zn1 Cl2 113.02(13)
Cl1 Zn1 Cl2 115.72(6)
C4 S1 C1 105.5(3)
C15 S3 C12 104.6(3)
C9 S2 C1 104.6(3)
C19 S4 C12 104.0(3)
C13 N3 C17 117.4(5)
C13 N3 Zn1 119.5(4)
C17 N3 Zn1 122.9(4)
S1 C1 S2 115.4(3)
C7 N2 C11 117.8(4)
C7 N2 Zn1 122.8(3)
C11 N2 Zn1 118.9(3)
C8 C9 C10 117.9(5)
C8 C9 S2 126.3(4)
C10 C9 S2 115.8(4)
C3 C4 C5 117.0(5)
C3 C4 S1 116.4(4)
C5 C4 S1 126.6(4)
C14 C15 C16 116.9(5)
C14 C15 S3 126.7(4)
C16 C15 S3 116.4(4)
C13 C14 C15 119.6(5)
N2 C11 C10 122.3(5)
C7 C8 C9 118.5(5)
C19 C20 C21 118.5(7)
N2 C7 C8 123.4(4)
C6 N1 C2 116.0(5)
C20 C19 C18 117.8(6)
C20 C19 S4 126.1(5)
C18 C19 S4 116.0(5)
C6 C5 C4 118.5(5)
N3 C17 C16 122.9(5)
S4 C12 S3 115.4(3)
C11 C10 C9 120.0(5)
N3 C13 C14 123.3(5)
C23 C18 C19 117.6(7)
N1 C6 C5 124.7(6)
N1 C2 C3 124.0(6)
C17 C16 C15 120.0(5)
C2 C3 C4 119.8(5)
C23 N4 C21 115.0(7)
N4 C23 C18 125.8(8)
N4 C21 C20 125.1(8)

loop_
_geom_bond_atom_site_label_1
_geom_bond_atom_site_label_2
_geom_bond_distance
Zn1 N2 2.041(4)
Zn1 N3 2.049(4)
Zn1 Cl1 2.2315(14)
Zn1 Cl2 2.2343(13)
S1 C4 1.754(5)
S1 C1 1.801(6)
S3 C15 1.739(5)
S3 C12 1.813(6)
S2 C9 1.749(5)
S2 C1 1.813(6)
S4 C19 1.765(6)
S4 C12 1.802(7)
N3 C13 1.331(7)
N3 C17 1.337(7)
N2 C7 1.340(6)
N2 C11 1.349(7)
C9 C8 1.390(7)
C9 C10 1.395(7)
C4 C3 1.384(8)
C4 C5 1.394(8)
C15 C14 1.380(7)
C15 C16 1.393(8)
C14 C13 1.380(8)
C11 C10 1.365(8)
C8 C7 1.382(8)
C20 C19 1.370(9)
C20 C21 1.372(10)
N1 C6 1.321(9)
N1 C2 1.336(9)
C19 C18 1.395(9)
C5 C6 1.386(9)
C17 C16 1.369(8)
C18 C23 1.376(11)
C2 C3 1.371(9)
N4 C23 1.306(13)
N4 C21 1.332(13)
